data_8101794
loop_
_publ_author_name
'R. J. Staples'
'W. Lea'

_publ_section_title
;
Crystal structure of 6-bromochromone, C~9~H~5~BrO~2~
;
_journal_issue 3
_journal_name_full 'Zeitschrift f\"ur Kristallographie - New Crystal Structures'
_journal_page_first 371
_journal_page_last 372
_journal_volume 220
_journal_year 2005
_chemical_formula_moiety 'C9 H5 Br O2'
_chemical_formula_sum 'C9 H5 Br O2'
_chemical_formula_weight 225.04
_chemical_name_common 6-bromochromone
_chemical_name_systematic 6-bromochromone
_space_group_IT_number 4
_symmetry_cell_setting monoclinic
_symmetry_Int_Tables_number 4
_symmetry_space_group_name_Hall 'P 2yb'
_symmetry_space_group_name_H-M 'P 1 21 1'
_atom_sites_solution_hydrogens difmap
_atom_sites_solution_primary direct
_atom_sites_solution_secondary difmap
_audit_creation_method SHELXL-97
_cell_angle_alpha 90.00
_cell_angle_beta 95.447(6)
_cell_angle_gamma 90.00
_cell_formula_units_Z 2
_cell_length_a 3.9221(11)
_cell_length_b 5.7229(17)
_cell_length_c 17.208(5)
_cell_measurement_reflns_used 1024
_cell_measurement_temperature 193(2)
_cell_measurement_theta_max 27.76
_cell_measurement_theta_min 3.68
_cell_volume 384.50(19)
_computing_cell_refinement 'SMART (BRUKER, V5.625, 2001)'
_computing_data_collection 'ASTRO (BRUKER, V5.007, 1997)'
_computing_data_reduction 'SAINT (BRUKER, V6.22, 2001)'
_computing_molecular_graphics 'SHELXTL (BRUKER, 2000, V6.1)'
_computing_publication_material 'XCIF (Sheldrick and BRUKER, 1997, V5.1)'
_computing_structure_refinement 'SHELXL-97 (Sheldrick, 1997)'
_computing_structure_solution 'SHELXS-97 (Sheldrick, 1990)'
_diffrn_ambient_temperature 193(2)
_diffrn_detector_area_resol_mean 836.6
_diffrn_measured_fraction_theta_full 0.988
_diffrn_measured_fraction_theta_max 0.988
_diffrn_measurement_device_type 'Bruker SMART CCD'
_diffrn_measurement_method omega/phi
_diffrn_radiation_monochromator graphite
_diffrn_radiation_probe x-ray
_diffrn_radiation_type MoK\a
_diffrn_radiation_wavelength 0.71073
_diffrn_reflns_av_R_equivalents 0.0226
_diffrn_reflns_av_sigmaI/netI 0.0434
_diffrn_reflns_limit_h_max 5
_diffrn_reflns_limit_h_min -5
_diffrn_reflns_limit_k_max 7
_diffrn_reflns_limit_k_min -6
_diffrn_reflns_limit_l_max 15
_diffrn_reflns_limit_l_min -22
_diffrn_reflns_number 2588
_diffrn_reflns_theta_full 27.89
_diffrn_reflns_theta_max 27.89
_diffrn_reflns_theta_min 2.38
_diffrn_source 'normal-focus sealed tube'
_diffrn_standards_decay_% 0
_diffrn_standards_interval_count 0
_diffrn_standards_number 0
_exptl_absorpt_coefficient_mu 5.291
_exptl_absorpt_correction_T_max 0.9016
_exptl_absorpt_correction_T_min 0.5693
_exptl_absorpt_correction_type empirical
_exptl_absorpt_process_details SADABS
_exptl_crystal_colour colorless
_exptl_crystal_density_diffrn 1.944
_exptl_crystal_density_method 'not measured'
_exptl_crystal_description plate
_exptl_crystal_F_000 220
_exptl_crystal_size_max 0.12
_exptl_crystal_size_mid 0.12
_exptl_crystal_size_min 0.02
_refine_diff_density_max 0.996
_refine_diff_density_min -0.673
_refine_diff_density_rms 0.115
_refine_ls_abs_structure_details 'Flack H D (1983), Acta Cryst. A39, 876-881'
_refine_ls_abs_structure_Flack 0.02(2)
_refine_ls_extinction_method none
_refine_ls_goodness_of_fit_ref 1.026
_refine_ls_hydrogen_treatment refall
_refine_ls_matrix_type full
_refine_ls_number_parameters 129
_refine_ls_number_reflns 1670
_refine_ls_number_restraints 1
_refine_ls_restrained_S_all 1.025
_refine_ls_R_factor_all 0.0398
_refine_ls_R_factor_gt 0.0380
_refine_ls_shift/su_max 0.002
_refine_ls_shift/su_mean 0.000
_refine_ls_structure_factor_coef Fsqd
_refine_ls_weighting_details 'calc w=1/[\s^2^(Fo^2^)+(0.0819P)^2^+0.0000P] where P=(Fo^2^+2Fc^2^)/3'
_refine_ls_weighting_scheme calc
_refine_ls_wR_factor_gt 0.1043
_refine_ls_wR_factor_ref 0.1059
_reflns_number_gt 1592
_reflns_number_total 1670
_reflns_threshold_expression >2sigma(I)
_cod_data_source_file 1267-1550.cff
_cod_data_source_block class80t
_cod_depositor_comments
;
The following automatic conversions were performed:
'_diffrn_radiation_probe' value 'X-ray' changed to 'x-ray' according to
'/home/saulius/struct/CIF-dictionaries/cif_core.dic' dictionary named
'cif_core.dic' version 2.4.1 from
2010-06-29.

'_exptl_absorpt_correction_type' value 'Empirical' changed to
'empirical' according to
'/home/saulius/struct/CIF-dictionaries/cif_core.dic' dictionary named
'cif_core.dic' version 2.4.1 from 2010-06-29.

Automatic conversion script
Id: cif_fix_enum 1555 2011-01-17 13:19:09Z saulius 
;
_cod_original_sg_symbol_H-M P12(1)1
_cod_database_code 8101794

loop_
_symmetry_equiv_pos_as_xyz
'x, y, z'
'-x, y+1/2, -z'

loop_
_atom_site_label
_atom_site_type_symbol
_atom_site_fract_x
_atom_site_fract_y
_atom_site_fract_z
_atom_site_U_iso_or_equiv
_atom_site_adp_type
_atom_site_occupancy
_atom_site_symmetry_multiplicity
_atom_site_Wyckoff_symbol
_atom_site_calc_flag
_atom_site_refinement_flags
_atom_site_disorder_assembly
_atom_site_disorder_group
Br1 Br 0.55602(9) 0.72953(15) 0.93012(2) 0.02883(16) Uani 1 2 a d . . .
O1 O 0.9475(10) 0.0659(7) 0.6832(2) 0.0323(8) Uani 1 2 a d . . .
O2 O 0.4022(11) 0.6499(7) 0.6089(2) 0.0374(9) Uani 1 2 a d . . .
C1 C 0.8517(15) 0.1081(10) 0.6062(4) 0.0344(12) Uani 1 2 a d . . .
C2 C 0.6761(15) 0.2932(9) 0.5791(3) 0.0326(12) Uani 1 2 a d . . .
C3 C 0.5691(12) 0.4745(8) 0.6309(3) 0.0267(9) Uani 1 2 a d . . .
C4 C 0.6711(12) 0.4272(8) 0.7139(3) 0.0231(9) Uani 1 2 a d . . .
C5 C 0.5875(12) 0.5824(8) 0.7724(3) 0.0226(8) Uani 1 2 a d . . .
C6 C 0.6797(11) 0.5268(8) 0.8495(3) 0.0237(9) Uani 1 2 a d . . .
C7 C 0.8565(12) 0.3229(9) 0.8709(3) 0.0257(9) Uani 1 2 a d . . .
C8 C 0.9486(13) 0.1719(8) 0.8150(3) 0.0292(11) Uani 1 2 a d . . .
C9 C 0.8520(9) 0.2263(13) 0.7362(2) 0.0250(7) Uani 1 2 a d . . .
H1 H 0.925(14) 0.011(15) 0.577(4) 0.027(18) Uiso 1 2 a d . . .
H2 H 0.641(14) 0.304(10) 0.517(4) 0.027(15) Uiso 1 2 a d . . .
H5 H 0.433(13) 0.692(12) 0.753(3) 0.026(15) Uiso 1 2 a d . . .
H7 H 0.907(17) 0.307(12) 0.929(4) 0.037(18) Uiso 1 2 a d . . .
H8 H 1.018(16) 0.035(13) 0.823(4) 0.027(15) Uiso 1 2 a d . . .

loop_
_atom_site_aniso_label
_atom_site_aniso_U_11
_atom_site_aniso_U_22
_atom_site_aniso_U_33
_atom_site_aniso_U_23
_atom_site_aniso_U_13
_atom_site_aniso_U_12
Br1 0.0318(2) 0.0329(2) 0.0222(2) -0.0033(2) 0.00417(14) 0.0007(2)
O1 0.0374(19) 0.0232(16) 0.037(2) -0.0054(15) 0.0060(16) 0.0026(14)
O2 0.055(2) 0.0334(18) 0.0236(19) 0.0021(13) 0.0006(16) 0.0055(15)
C1 0.039(3) 0.029(3) 0.038(3) -0.009(2) 0.015(2) -0.006(2)
C2 0.044(3) 0.031(3) 0.024(2) -0.0066(17) 0.009(2) -0.0096(19)
C3 0.031(2) 0.025(2) 0.024(2) -0.0004(17) 0.0037(18) -0.0059(18)
C4 0.024(2) 0.020(2) 0.026(2) -0.0007(16) 0.0033(16) -0.0037(15)
C5 0.026(2) 0.021(2) 0.021(2) 0.0038(16) 0.0042(16) 0.0015(16)
C6 0.022(2) 0.022(2) 0.028(2) -0.0008(17) 0.0034(17) -0.0043(15)
C7 0.028(2) 0.027(2) 0.023(2) 0.0036(17) 0.0008(17) -0.0025(17)
C8 0.030(2) 0.020(3) 0.036(3) 0.0065(16) -0.0037(19) 0.0013(14)
C9 0.0256(16) 0.0219(17) 0.0279(19) -0.006(3) 0.0035(13) -0.002(3)

loop_
_atom_type_symbol
_atom_type_description
_atom_type_scat_dispersion_real
_atom_type_scat_dispersion_imag
_atom_type_scat_source
C C 0.0033 0.0016 'International Tables Vol C Tables 4.2.6.8 and 6.1.1.4'
H H 0.0000 0.0000 'International Tables Vol C Tables 4.2.6.8 and 6.1.1.4'
O O 0.0106 0.0060 'International Tables Vol C Tables 4.2.6.8 and 6.1.1.4'
Br Br -0.2901 2.4595 'International Tables Vol C Tables 4.2.6.8 and 6.1.1.4'

loop_
_geom_angle_atom_site_label_1
_geom_angle_atom_site_label_2
_geom_angle_atom_site_label_3
_geom_angle
_geom_angle_site_symmetry_1
_geom_angle_site_symmetry_3
_geom_angle_publ_flag
C1 O1 C9 117.4(5) . . ?
C2 C1 O1 124.8(5) . . ?
C2 C1 H1 122(5) . . ?
O1 C1 H1 113(5) . . ?
C1 C2 C3 121.7(5) . . ?
C1 C2 H2 114(3) . . ?
C3 C2 H2 124(3) . . ?
O2 C3 C2 124.5(5) . . ?
O2 C3 C4 122.2(5) . . ?
C2 C3 C4 113.3(4) . . ?
C9 C4 C5 118.2(4) . . ?
C9 C4 C3 120.5(4) . . ?
C5 C4 C3 121.3(4) . . ?
C6 C5 C4 119.1(4) . . ?
C6 C5 H5 128(4) . . ?
C4 C5 H5 112(4) . . ?
C5 C6 C7 121.8(4) . . ?
C5 C6 Br1 119.9(4) . . ?
C7 C6 Br1 118.3(4) . . ?
C8 C7 C6 120.3(5) . . ?
C8 C7 H7 127(4) . . ?
C6 C7 H7 113(4) . . ?
C7 C8 C9 118.2(5) . . ?
C7 C8 H8 125(4) . . ?
C9 C8 H8 115(4) . . ?
O1 C9 C4 122.3(4) . . ?
O1 C9 C8 115.3(6) . . ?
C4 C9 C8 122.3(5) . . ?

loop_
_geom_bond_atom_site_label_1
_geom_bond_atom_site_label_2
_geom_bond_distance
_geom_bond_site_symmetry_2
_geom_bond_publ_flag
Br1 C6 1.906(5) . ?
O1 C1 1.364(7) . ?
O1 C9 1.371(7) . ?
O2 C3 1.238(7) . ?
C1 C2 1.324(8) . ?
C1 H1 0.82(8) . ?
C2 C3 1.456(7) . ?
C2 H2 1.07(6) . ?
C3 C4 1.470(7) . ?
C4 C9 1.386(8) . ?
C4 C5 1.406(7) . ?
C5 C6 1.378(7) . ?
C5 H5 0.91(6) . ?
C6 C7 1.389(7) . ?
C7 C8 1.367(8) . ?
C7 H7 1.01(7) . ?
C8 C9 1.407(7) . ?
C8 H8 0.84(7) . ?

loop_
_geom_torsion_atom_site_label_1
_geom_torsion_atom_site_label_2
_geom_torsion_atom_site_label_3
_geom_torsion_atom_site_label_4
_geom_torsion
_geom_torsion_site_symmetry_1
_geom_torsion_site_symmetry_2
_geom_torsion_site_symmetry_3
_geom_torsion_site_symmetry_4
_geom_torsion_publ_flag
C9 O1 C1 C2 0.6(7) . . . . ?
O1 C1 C2 C3 0.5(8) . . . . ?
C1 C2 C3 O2 -179.3(5) . . . . ?
C1 C2 C3 C4 -0.9(7) . . . . ?
O2 C3 C4 C9 178.7(5) . . . . ?
C2 C3 C4 C9 0.2(6) . . . . ?
O2 C3 C4 C5 -1.0(7) . . . . ?
C2 C3 C4 C5 -179.5(4) . . . . ?
C9 C4 C5 C6 -1.7(6) . . . . ?
C3 C4 C5 C6 178.0(4) . . . . ?
C4 C5 C6 C7 0.8(7) . . . . ?
C4 C5 C6 Br1 -177.9(3) . . . . ?
C5 C6 C7 C8 0.9(7) . . . . ?
Br1 C6 C7 C8 179.6(4) . . . . ?
C6 C7 C8 C9 -1.5(7) . . . . ?
C1 O1 C9 C4 -1.3(7) . . . . ?
C1 O1 C9 C8 178.3(4) . . . . ?
C5 C4 C9 O1 -179.4(4) . . . . ?
C3 C4 C9 O1 0.9(7) . . . . ?
C5 C4 C9 C8 1.1(7) . . . . ?
C3 C4 C9 C8 -178.7(5) . . . . ?
C7 C8 C9 O1 -179.0(4) . . . . ?
C7 C8 C9 C4 0.6(7) . . . . ?

loop_
_cod_related_entry_id
_cod_related_entry_database
_cod_related_entry_code
1 ChemSpider 477343
